data_1577354
loop_
_publ_author_name
'Zhang, Qilong'
'Zhou, Xu'
'Shan, Xiaofeng'
'He, Fa'
'Bao, Yuwei'
'Xu, Hong'
'Zhu, Chun'
'Zhu, Bixue'

_publ_section_title
;
 Switching between photochromism and photoluminescence in Schiff base
 derivatives by molecular design of end groups.
;
_journal_issue 18
_journal_name_full 'Chemical science'
_journal_page_first 9193
_journal_page_last 9203
_journal_paper_doi 10.1039/d6sc00735j
_journal_volume 17
_journal_year 2026
_chemical_formula_moiety 'C33 H24 F N O'
_chemical_formula_sum 'C33 H24 F N O'
_chemical_formula_weight 469.53
_space_group_crystal_system monoclinic
_space_group_IT_number 14
_space_group_name_Hall '-P 2yn'
_space_group_name_H-M_alt 'P 1 21/n 1'
_atom_sites_solution_hydrogens geom
_audit_creation_date 2024-11-03
_audit_creation_method
;
Olex2 1.2-beta
(compiled 2018.05.29 svn.r3508 for OlexSys, GUI svn.r5506)
;
_audit_update_record
;
2025-09-10 deposited with the CCDC.	2026-03-16 downloaded from the CCDC.
;
_cell_angle_alpha 90
_cell_angle_beta 92.451(9)
_cell_angle_gamma 90
_cell_formula_units_Z 4
_cell_length_a 10.528(2)
_cell_length_b 13.814(3)
_cell_length_c 17.051(5)
_cell_measurement_reflns_used 4324
_cell_measurement_temperature 273(2)
_cell_measurement_theta_max 28.35
_cell_measurement_theta_min 2.68
_cell_volume 2477.5(10)
_computing_molecular_graphics 'Olex2 (Dolomanov et al., 2009)'
_computing_publication_material 'Olex2 (Dolomanov et al., 2009)'
_computing_structure_refinement 'ShelXL (Sheldrick, 2015)'
_diffrn_ambient_temperature 273.15
_diffrn_measured_fraction_theta_full 0.990
_diffrn_measured_fraction_theta_max 0.990
_diffrn_measurement_device_type 'Bruker APEX-II CCD'
_diffrn_measurement_method '\f and \w scans'
_diffrn_radiation_type MoK\a
_diffrn_radiation_wavelength 0.71073
_diffrn_reflns_av_R_equivalents 0.0955
_diffrn_reflns_av_unetI/netI 0.1036
_diffrn_reflns_Laue_measured_fraction_full 0.990
_diffrn_reflns_Laue_measured_fraction_max 0.990
_diffrn_reflns_limit_h_max 12
_diffrn_reflns_limit_h_min -12
_diffrn_reflns_limit_k_max 14
_diffrn_reflns_limit_k_min -17
_diffrn_reflns_limit_l_max 21
_diffrn_reflns_limit_l_min -19
_diffrn_reflns_number 15717
_diffrn_reflns_point_group_measured_fraction_full 0.990
_diffrn_reflns_point_group_measured_fraction_max 0.990
_diffrn_reflns_theta_full 25.242
_diffrn_reflns_theta_max 26.000
_diffrn_reflns_theta_min 2.675
_exptl_absorpt_coefficient_mu 0.080
_exptl_absorpt_correction_type none
_exptl_crystal_colour YELLOW
_exptl_crystal_density_diffrn 1.259
_exptl_crystal_description BLOCK
_exptl_crystal_F_000 984
_exptl_crystal_size_max 0.18
_exptl_crystal_size_mid 0.16
_exptl_crystal_size_min 0.12
_refine_diff_density_max 0.215
_refine_diff_density_min -0.219
_refine_diff_density_rms 0.042
_refine_ls_extinction_method none
_refine_ls_goodness_of_fit_ref 1.027
_refine_ls_hydrogen_treatment constr
_refine_ls_matrix_type full
_refine_ls_number_parameters 326
_refine_ls_number_reflns 4812
_refine_ls_number_restraints 0
_refine_ls_restrained_S_all 1.027
_refine_ls_R_factor_all 0.1332
_refine_ls_R_factor_gt 0.0722
_refine_ls_shift/su_max 0.000
_refine_ls_shift/su_mean 0.000
_refine_ls_structure_factor_coef Fsqd
_refine_ls_weighting_details 'w=1/[\s^2^(Fo^2^)+(0.0817P)^2^+0.9677P] where P=(Fo^2^+2Fc^2^)/3'
_refine_ls_weighting_scheme calc
_refine_ls_wR_factor_gt 0.1769
_refine_ls_wR_factor_ref 0.2092
_reflns_Friedel_coverage 0.000
_reflns_number_gt 2748
_reflns_number_total 4812
_reflns_threshold_expression 'I > 2\s(I)'
_cod_data_source_file d6sc00735j2.cif
_cod_data_source_block a
_cod_original_cell_volume 2477.5(11)
_cod_database_code 1577354
_shelx_shelxl_version_number 2014/7
_shelx_space_group_comment
;
The symmetry employed for this shelxl refinement is uniquely defined
by the following loop, which should always be used as a source of
symmetry information in preference to the above space-group names.
They are only intended as comments.
;
_shelx_estimated_absorpt_t_max 0.990
_shelx_estimated_absorpt_t_min 0.986
_olex2_refinement_description
;
1. Fixed Uiso
 At 1.2 times of:
  All C(H) groups
 At 1.5 times of:
  All O(H) groups
2.a Aromatic/amide H refined with riding coordinates:
 C10(H10), C18(H18), C17(H17), C16(H16), C26(H26), C27(H27), C29(H29),
 C30(H30), C23(H23), C22(H22), C2(H2), C3(H3), C4(H4), C5(H5), C6(H6), C11(H11),
  C12(H12), C13(H13), C14(H14), C19(H19), C20(H20), C33(H33), C32(H32)
2.b Idealised tetrahedral OH refined as rotating group:
 O1(H1)
;
_olex2_submission_special_instructions 'No special instructions were received'

loop_
_space_group_symop_operation_xyz
'x, y, z'
'-x+1/2, y+1/2, -z+1/2'
'-x, -y, -z'
'x-1/2, -y-1/2, z-1/2'

loop_
_atom_site_label
_atom_site_type_symbol
_atom_site_fract_x
_atom_site_fract_y
_atom_site_fract_z
_atom_site_U_iso_or_equiv
_atom_site_adp_type
_atom_site_occupancy
_atom_site_site_symmetry_order
_atom_site_calc_flag
_atom_site_refinement_flags_posn
_atom_site_refinement_flags_adp
_atom_site_refinement_flags_occupancy
_atom_site_disorder_assembly
_atom_site_disorder_group
C7 C 0.6030(3) 0.13203(19) 0.63769(18) 0.0424(7) Uani 1 1 d . . . . .
N1 N 0.4222(3) 0.54693(18) 0.69414(18) 0.0612(8) Uani 1 1 d . . . . .
F1 F 0.4304(3) 0.82523(18) 0.92628(17) 0.1175(10) Uani 1 1 d . . . . .
O1 O 0.3412(3) 0.47806(18) 0.55616(17) 0.0849(9) Uani 1 1 d . . . . .
H1 H 0.3490 0.5181 0.5915 0.127 Uiso 1 1 calc GR . . . .
C10 C 0.6801(3) -0.08590(19) 0.62763(18) 0.0458(7) Uani 1 1 d . . . . .
H10 H 0.5961 -0.0807 0.6420 0.055 Uiso 1 1 calc R . . . .
C18 C 0.7727(4) 0.2283(3) 0.3726(3) 0.0807(13) Uani 1 1 d . . . . .
H18 H 0.7955 0.2585 0.3265 0.097 Uiso 1 1 calc R . . . .
C17 C 0.7959(4) 0.2725(3) 0.4422(3) 0.0755(11) Uani 1 1 d . . . . .
H17 H 0.8346 0.3330 0.4441 0.091 Uiso 1 1 calc R . . . .
C16 C 0.7626(3) 0.2284(2) 0.5099(2) 0.0610(9) Uani 1 1 d . . . . .
H16 H 0.7784 0.2599 0.5576 0.073 Uiso 1 1 calc R . . . .
C15 C 0.7058(3) 0.1379(2) 0.50949(18) 0.0446(7) Uani 1 1 d . . . . .
C8 C 0.6766(3) 0.08938(19) 0.58459(17) 0.0413(7) Uani 1 1 d . . . . .
C21 C 0.5282(3) 0.2221(2) 0.61782(18) 0.0451(7) Uani 1 1 d . . . . .
C26 C 0.5279(3) 0.2988(2) 0.66983(19) 0.0481(8) Uani 1 1 d . . . . .
H26 H 0.5703 0.2922 0.7185 0.058 Uiso 1 1 calc R . . . .
C25 C 0.4657(3) 0.3862(2) 0.65163(19) 0.0494(8) Uani 1 1 d . . . . .
C27 C 0.4686(3) 0.4629(2) 0.7087(2) 0.0563(9) Uani 1 1 d . . . . .
H27 H 0.5056 0.4509 0.7582 0.068 Uiso 1 1 calc R . . . .
C28 C 0.4245(3) 0.6168(2) 0.7559(2) 0.0548(8) Uani 1 1 d . . . . .
C29 C 0.3754(4) 0.6000(3) 0.8271(3) 0.0722(10) Uani 1 1 d . . . . .
H29 H 0.3418 0.5393 0.8374 0.087 Uiso 1 1 calc R . . . .
C30 C 0.3739(4) 0.6689(3) 0.8833(3) 0.0807(12) Uani 1 1 d . . . . .
H30 H 0.3369 0.6572 0.9310 0.097 Uiso 1 1 calc R . . . .
C31 C 0.4284(4) 0.7566(3) 0.8680(3) 0.0760(11) Uani 1 1 d . . . . .
C24 C 0.4004(3) 0.3947(2) 0.5788(2) 0.0583(9) Uani 1 1 d . . . . .
C23 C 0.3954(3) 0.3170(3) 0.5282(2) 0.0679(10) Uani 1 1 d . . . . .
H23 H 0.3493 0.3218 0.4806 0.081 Uiso 1 1 calc R . . . .
C22 C 0.4577(3) 0.2325(2) 0.5475(2) 0.0564(9) Uani 1 1 d . . . . .
H22 H 0.4527 0.1808 0.5126 0.068 Uiso 1 1 calc R . . . .
C1 C 0.5946(3) 0.09558(18) 0.71931(17) 0.0435(7) Uani 1 1 d . . . . .
C2 C 0.4780(3) 0.0799(2) 0.7521(2) 0.0585(9) Uani 1 1 d . . . . .
H2 H 0.4033 0.0927 0.7229 0.070 Uiso 1 1 calc R . . . .
C3 C 0.4725(5) 0.0454(3) 0.8281(3) 0.0774(12) Uani 1 1 d . . . . .
H3 H 0.3939 0.0333 0.8489 0.093 Uiso 1 1 calc R . . . .
C4 C 0.5816(6) 0.0288(3) 0.8730(2) 0.0836(14) Uani 1 1 d . . . . .
H4 H 0.5771 0.0067 0.9243 0.100 Uiso 1 1 calc R . . . .
C5 C 0.6967(5) 0.0449(2) 0.8416(2) 0.0714(10) Uani 1 1 d . . . . .
H5 H 0.7712 0.0332 0.8714 0.086 Uiso 1 1 calc R . . . .
C6 C 0.7030(3) 0.0783(2) 0.76607(19) 0.0531(8) Uani 1 1 d . . . . .
H6 H 0.7822 0.0897 0.7457 0.064 Uiso 1 1 calc R . . . .
C9 C 0.7413(3) -0.00575(18) 0.59741(16) 0.0371(6) Uani 1 1 d . . . . .
C11 C 0.7426(3) -0.1728(2) 0.63649(19) 0.0541(8) Uani 1 1 d . . . . .
H11 H 0.7005 -0.2253 0.6575 0.065 Uiso 1 1 calc R . . . .
C12 C 0.8658(3) -0.1836(2) 0.61508(19) 0.0559(8) Uani 1 1 d . . . . .
H12 H 0.9069 -0.2429 0.6208 0.067 Uiso 1 1 calc R . . . .
C13 C 0.9269(3) -0.1056(2) 0.5851(2) 0.0597(9) Uani 1 1 d . . . . .
H13 H 1.0107 -0.1117 0.5707 0.072 Uiso 1 1 calc R . . . .
C14 C 0.8651(3) -0.0176(2) 0.57591(18) 0.0485(8) Uani 1 1 d . . . . .
H14 H 0.9080 0.0345 0.5549 0.058 Uiso 1 1 calc R . . . .
C19 C 0.7148(3) 0.1376(3) 0.3694(2) 0.0725(11) Uani 1 1 d . . . . .
H19 H 0.6971 0.1076 0.3213 0.087 Uiso 1 1 calc R . . . .
C20 C 0.6838(3) 0.0925(2) 0.43843(19) 0.0538(8) Uani 1 1 d . . . . .
H20 H 0.6477 0.0311 0.4368 0.065 Uiso 1 1 calc R . . . .
C33 C 0.4737(3) 0.7071(2) 0.7419(3) 0.0716(11) Uani 1 1 d . . . . .
H33 H 0.5026 0.7213 0.6924 0.086 Uiso 1 1 calc R . . . .
C32 C 0.4811(4) 0.7767(3) 0.7995(3) 0.0801(12) Uani 1 1 d . . . . .
H32 H 0.5211 0.8356 0.7913 0.096 Uiso 1 1 calc R . . . .

loop_
_atom_site_aniso_label
_atom_site_aniso_U_11
_atom_site_aniso_U_22
_atom_site_aniso_U_33
_atom_site_aniso_U_23
_atom_site_aniso_U_13
_atom_site_aniso_U_12
C7 0.0427(16) 0.0362(14) 0.0479(19) -0.0047(13) -0.0018(13) -0.0001(13)
N1 0.0641(17) 0.0404(14) 0.078(2) -0.0055(14) -0.0032(15) 0.0108(13)
F1 0.155(2) 0.0829(16) 0.114(2) -0.0364(15) -0.0020(18) 0.0089(16)
O1 0.0966(19) 0.0648(16) 0.091(2) -0.0005(14) -0.0259(16) 0.0334(15)
C10 0.0476(17) 0.0390(15) 0.051(2) -0.0044(13) 0.0087(14) -0.0031(13)
C18 0.069(2) 0.089(3) 0.085(3) 0.047(3) 0.018(2) 0.019(2)
C17 0.070(2) 0.059(2) 0.098(3) 0.029(2) 0.006(2) -0.0005(18)
C16 0.060(2) 0.0519(19) 0.071(3) 0.0143(18) 0.0052(17) 0.0018(16)
C15 0.0406(16) 0.0387(15) 0.055(2) 0.0084(14) 0.0024(14) 0.0086(13)
C8 0.0404(15) 0.0399(15) 0.0434(18) 0.0001(13) -0.0002(13) 0.0003(12)
C21 0.0427(16) 0.0425(15) 0.050(2) -0.0057(14) 0.0007(14) 0.0071(13)
C26 0.0483(17) 0.0439(16) 0.051(2) -0.0023(14) -0.0074(14) 0.0073(13)
C25 0.0486(18) 0.0404(16) 0.059(2) -0.0041(14) -0.0027(15) 0.0066(13)
C27 0.058(2) 0.0458(18) 0.064(2) -0.0022(15) -0.0058(16) 0.0036(15)
C28 0.0524(19) 0.0444(17) 0.067(2) -0.0015(16) -0.0016(16) 0.0094(15)
C29 0.080(3) 0.053(2) 0.084(3) 0.002(2) 0.010(2) -0.0025(18)
C30 0.095(3) 0.070(3) 0.078(3) -0.003(2) 0.019(2) 0.014(2)
C31 0.086(3) 0.053(2) 0.088(3) -0.019(2) -0.004(2) 0.009(2)
C24 0.056(2) 0.0504(19) 0.068(2) -0.0004(17) -0.0094(17) 0.0177(15)
C23 0.069(2) 0.070(2) 0.062(2) -0.0092(18) -0.0278(18) 0.0184(18)
C22 0.0515(19) 0.0533(18) 0.063(2) -0.0115(16) -0.0113(16) 0.0093(15)
C1 0.0525(18) 0.0318(14) 0.0467(19) -0.0086(13) 0.0065(14) 0.0034(13)
C2 0.064(2) 0.0463(17) 0.066(3) -0.0123(16) 0.0180(18) 0.0019(15)
C3 0.100(3) 0.053(2) 0.082(3) -0.014(2) 0.047(3) -0.005(2)
C4 0.151(5) 0.052(2) 0.050(3) -0.0071(18) 0.025(3) 0.003(3)
C5 0.107(3) 0.058(2) 0.048(2) -0.0084(18) -0.006(2) 0.007(2)
C6 0.065(2) 0.0454(17) 0.048(2) -0.0067(15) 0.0004(16) -0.0001(15)
C9 0.0405(15) 0.0364(14) 0.0343(16) -0.0016(12) 0.0017(12) 0.0037(12)
C11 0.071(2) 0.0377(16) 0.054(2) 0.0000(14) 0.0072(16) -0.0054(15)
C12 0.069(2) 0.0467(18) 0.052(2) 0.0046(15) 0.0032(16) 0.0180(16)
C13 0.0482(18) 0.070(2) 0.062(2) 0.0194(18) 0.0127(15) 0.0194(17)
C14 0.0442(17) 0.0502(17) 0.052(2) 0.0125(14) 0.0087(14) 0.0045(14)
C19 0.077(3) 0.087(3) 0.053(2) 0.016(2) 0.0002(19) 0.024(2)
C20 0.0564(19) 0.0521(18) 0.053(2) 0.0085(16) 0.0039(15) 0.0134(15)
C33 0.075(2) 0.051(2) 0.090(3) 0.001(2) 0.011(2) 0.0038(18)
C32 0.110(3) 0.048(2) 0.082(3) -0.006(2) 0.008(3) -0.011(2)

loop_
_atom_type_symbol
_atom_type_description
_atom_type_scat_dispersion_real
_atom_type_scat_dispersion_imag
_atom_type_scat_source
C C 0.0033 0.0016 'International Tables Vol C Tables 4.2.6.8 and 6.1.1.4'
H H 0.0000 0.0000 'International Tables Vol C Tables 4.2.6.8 and 6.1.1.4'
N N 0.0061 0.0033 'International Tables Vol C Tables 4.2.6.8 and 6.1.1.4'
F F 0.0171 0.0103 'International Tables Vol C Tables 4.2.6.8 and 6.1.1.4'
O O 0.0106 0.0060 'International Tables Vol C Tables 4.2.6.8 and 6.1.1.4'

loop_
_geom_angle_atom_site_label_1
_geom_angle_atom_site_label_2
_geom_angle_atom_site_label_3
_geom_angle
_geom_angle_site_symmetry_1
_geom_angle_site_symmetry_3
_geom_angle_publ_flag
C8 C7 C21 121.3(3) . . ?
C8 C7 C1 122.6(2) . . ?
C1 C7 C21 116.1(2) . . ?
C27 N1 C28 118.4(3) . . ?
C11 C10 C9 120.6(3) . . ?
C17 C18 C19 120.3(4) . . ?
C18 C17 C16 120.0(4) . . ?
C17 C16 C15 121.6(4) . . ?
C16 C15 C8 120.4(3) . . ?
C20 C15 C16 118.2(3) . . ?
C20 C15 C8 121.3(3) . . ?
C7 C8 C15 121.7(2) . . ?
C7 C8 C9 123.8(3) . . ?
C15 C8 C9 114.4(2) . . ?
C26 C21 C7 120.4(3) . . ?
C26 C21 C22 117.3(3) . . ?
C22 C21 C7 122.4(3) . . ?
C21 C26 C25 122.2(3) . . ?
C26 C25 C27 119.3(3) . . ?
C24 C25 C26 118.4(3) . . ?
C24 C25 C27 122.3(3) . . ?
N1 C27 C25 122.7(3) . . ?
C29 C28 N1 123.2(3) . . ?
C29 C28 C33 118.0(3) . . ?
C33 C28 N1 118.7(3) . . ?
C30 C29 C28 122.0(4) . . ?
C29 C30 C31 118.0(4) . . ?
C30 C31 F1 117.8(4) . . ?
C32 C31 F1 119.5(4) . . ?
C32 C31 C30 122.7(4) . . ?
O1 C24 C25 121.7(3) . . ?
O1 C24 C23 118.6(3) . . ?
C23 C24 C25 119.7(3) . . ?
C22 C23 C24 120.5(3) . . ?
C23 C22 C21 121.8(3) . . ?
C2 C1 C7 121.3(3) . . ?
C6 C1 C7 121.1(3) . . ?
C6 C1 C2 117.6(3) . . ?
C3 C2 C1 120.3(4) . . ?
C4 C3 C2 120.8(4) . . ?
C5 C4 C3 119.3(4) . . ?
C4 C5 C6 120.2(4) . . ?
C5 C6 C1 121.8(3) . . ?
C10 C9 C8 122.7(2) . . ?
C14 C9 C10 117.5(2) . . ?
C14 C9 C8 119.7(2) . . ?
C12 C11 C10 121.4(3) . . ?
C13 C12 C11 118.6(3) . . ?
C12 C13 C14 120.6(3) . . ?
C9 C14 C13 121.2(3) . . ?
C20 C19 C18 119.3(4) . . ?
C15 C20 C19 120.5(3) . . ?
C32 C33 C28 121.4(4) . . ?
C31 C32 C33 117.6(4) . . ?

loop_
_geom_bond_atom_site_label_1
_geom_bond_atom_site_label_2
_geom_bond_distance
_geom_bond_site_symmetry_2
_geom_bond_publ_flag
C7 C8 1.352(4) . ?
C7 C21 1.503(4) . ?
C7 C1 1.486(4) . ?
N1 C27 1.279(4) . ?
N1 C28 1.427(4) . ?
F1 C31 1.373(4) . ?
O1 C24 1.358(4) . ?
C10 C9 1.391(4) . ?
C10 C11 1.374(4) . ?
C18 C17 1.348(6) . ?
C18 C19 1.394(6) . ?
C17 C16 1.364(5) . ?
C16 C15 1.386(4) . ?
C15 C8 1.489(4) . ?
C15 C20 1.375(4) . ?
C8 C9 1.492(4) . ?
C21 C26 1.382(4) . ?
C21 C22 1.390(4) . ?
C26 C25 1.402(4) . ?
C25 C27 1.438(4) . ?
C25 C24 1.399(4) . ?
C28 C29 1.360(5) . ?
C28 C33 1.375(4) . ?
C29 C30 1.351(5) . ?
C30 C31 1.370(5) . ?
C31 C32 1.344(5) . ?
C24 C23 1.376(4) . ?
C23 C22 1.373(4) . ?
C1 C2 1.387(4) . ?
C1 C6 1.385(4) . ?
C2 C3 1.384(5) . ?
C3 C4 1.372(6) . ?
C4 C5 1.364(6) . ?
C5 C6 1.372(5) . ?
C9 C14 1.379(4) . ?
C11 C12 1.370(4) . ?
C12 C13 1.365(4) . ?
C13 C14 1.384(4) . ?
C19 C20 1.383(5) . ?
C33 C32 1.374(5) . ?

loop_
_geom_hbond_atom_site_label_D
_geom_hbond_atom_site_label_H
_geom_hbond_atom_site_label_A
_geom_hbond_distance_DH
_geom_hbond_distance_HA
_geom_hbond_distance_DA
_geom_hbond_angle_DHA
_geom_hbond_site_symmetry_A
O1 H1 N1 0.82 1.92 2.645(4) 146.3 .

loop_
_geom_torsion_atom_site_label_1
_geom_torsion_atom_site_label_2
_geom_torsion_atom_site_label_3
_geom_torsion_atom_site_label_4
_geom_torsion
_geom_torsion_site_symmetry_1
_geom_torsion_site_symmetry_2
_geom_torsion_site_symmetry_3
_geom_torsion_site_symmetry_4
_geom_torsion_publ_flag
C7 C8 C9 C10 45.6(4) . . . . ?
C7 C8 C9 C14 -137.2(3) . . . . ?
C7 C21 C26 C25 176.0(3) . . . . ?
C7 C21 C22 C23 -176.4(3) . . . . ?
C7 C1 C2 C3 179.6(3) . . . . ?
C7 C1 C6 C5 179.9(3) . . . . ?
N1 C28 C29 C30 -177.1(3) . . . . ?
N1 C28 C33 C32 -178.5(3) . . . . ?
F1 C31 C32 C33 -178.1(4) . . . . ?
O1 C24 C23 C22 177.6(3) . . . . ?
C10 C9 C14 C13 -0.9(5) . . . . ?
C10 C11 C12 C13 0.7(5) . . . . ?
C18 C17 C16 C15 0.6(5) . . . . ?
C18 C19 C20 C15 2.2(5) . . . . ?
C17 C18 C19 C20 -1.3(5) . . . . ?
C17 C16 C15 C8 176.8(3) . . . . ?
C17 C16 C15 C20 0.2(5) . . . . ?
C16 C15 C8 C7 56.6(4) . . . . ?
C16 C15 C8 C9 -119.9(3) . . . . ?
C16 C15 C20 C19 -1.6(4) . . . . ?
C15 C8 C9 C10 -138.0(3) . . . . ?
C15 C8 C9 C14 39.3(4) . . . . ?
C8 C7 C21 C26 -134.7(3) . . . . ?
C8 C7 C21 C22 45.0(4) . . . . ?
C8 C7 C1 C2 -130.2(3) . . . . ?
C8 C7 C1 C6 51.5(4) . . . . ?
C8 C15 C20 C19 -178.2(3) . . . . ?
C8 C9 C14 C13 -178.3(3) . . . . ?
C21 C7 C8 C15 11.1(4) . . . . ?
C21 C7 C8 C9 -172.8(2) . . . . ?
C21 C7 C1 C2 52.0(3) . . . . ?
C21 C7 C1 C6 -126.4(3) . . . . ?
C21 C26 C25 C27 179.6(3) . . . . ?
C21 C26 C25 C24 1.1(5) . . . . ?
C26 C21 C22 C23 3.3(5) . . . . ?
C26 C25 C27 N1 174.7(3) . . . . ?
C26 C25 C24 O1 -178.1(3) . . . . ?
C26 C25 C24 C23 2.0(5) . . . . ?
C25 C24 C23 C22 -2.4(6) . . . . ?
C27 N1 C28 C29 -54.0(5) . . . . ?
C27 N1 C28 C33 128.9(3) . . . . ?
C27 C25 C24 O1 3.4(5) . . . . ?
C27 C25 C24 C23 -176.5(3) . . . . ?
C28 N1 C27 C25 177.2(3) . . . . ?
C28 C29 C30 C31 -2.6(6) . . . . ?
C28 C33 C32 C31 -5.7(6) . . . . ?
C29 C28 C33 C32 4.2(5) . . . . ?
C29 C30 C31 F1 -177.9(4) . . . . ?
C29 C30 C31 C32 1.0(6) . . . . ?
C30 C31 C32 C33 3.0(6) . . . . ?
C24 C25 C27 N1 -6.8(5) . . . . ?
C24 C23 C22 C21 -0.3(6) . . . . ?
C22 C21 C26 C25 -3.7(5) . . . . ?
C1 C7 C8 C15 -166.7(3) . . . . ?
C1 C7 C8 C9 9.5(4) . . . . ?
C1 C7 C21 C26 43.2(4) . . . . ?
C1 C7 C21 C22 -137.1(3) . . . . ?
C1 C2 C3 C4 1.9(5) . . . . ?
C2 C1 C6 C5 1.4(4) . . . . ?
C2 C3 C4 C5 -1.2(5) . . . . ?
C3 C4 C5 C6 0.6(5) . . . . ?
C4 C5 C6 C1 -0.8(5) . . . . ?
C6 C1 C2 C3 -2.0(4) . . . . ?
C9 C10 C11 C12 -0.9(5) . . . . ?
C11 C10 C9 C8 178.3(3) . . . . ?
C11 C10 C9 C14 1.0(4) . . . . ?
C11 C12 C13 C14 -0.6(5) . . . . ?
C12 C13 C14 C9 0.7(5) . . . . ?
C19 C18 C17 C16 0.0(6) . . . . ?
C20 C15 C8 C7 -126.8(3) . . . . ?
C20 C15 C8 C9 56.6(3) . . . . ?
C33 C28 C29 C30 0.0(6) . . . . ?
